data_1555275
loop_
_publ_author_name
'Cui, Peng'
'McMahon, David P.'
'Spackman, Peter R.'
'Alston, Ben M.'
'Little, Marc A.'
'Day, Graeme M.'
'Cooper, Andrew I.'

_publ_section_title
;
 Mining predicted crystal structure landscapes with high throughput
 crystallisation: old molecules, new insights
;
_journal_issue 43
_journal_name_full 'Chemical Science'
_journal_page_first 9988
_journal_paper_doi 10.1039/C9SC02832C
_journal_volume 10
_journal_year 2019
_chemical_formula_moiety 'C9 H6 O6, C3 H8 O'
_chemical_formula_sum 'C12 H14 O7'
_chemical_formula_weight 270.23
_space_group_crystal_system monoclinic
_space_group_IT_number 15
_space_group_name_Hall '-C 2yc'
_space_group_name_H-M_alt 'C 1 2/c 1'
_atom_sites_solution_hydrogens mixed
_atom_sites_solution_primary dual
_audit_creation_date 2018-05-30
_audit_creation_method
;
Olex2 1.2
(compiled 2018.05.18 svn.r3508 for OlexSys, GUI svn.r5497)
;
_audit_update_record
;
2019-05-10 deposited with the CCDC.	2019-08-20 downloaded from the CCDC.
;
_cell_angle_alpha 90
_cell_angle_beta 90.563(2)
_cell_angle_gamma 90
_cell_formula_units_Z 16
_cell_length_a 19.0126(17)
_cell_length_b 9.6004(8)
_cell_length_c 27.383(2)
_cell_measurement_reflns_used 7992
_cell_measurement_temperature 100
_cell_measurement_theta_max 26.369
_cell_measurement_theta_min 2.487
_cell_volume 4997.9(7)
_computing_cell_refinement 'SAINT v8.34A (Bruker, 2013)'
_computing_data_collection
;
CrystalClear-SM Expert 2.0 r7 (Rigaku, 2011)
;
_computing_data_reduction 'SAINT v8.34A (Bruker, 2013)'
_computing_molecular_graphics 'Olex2 (Dolomanov et al., 2009)'
_computing_publication_material 'Olex2 (Dolomanov et al., 2009)'
_computing_structure_refinement 'ShelXL (Sheldrick, 2015)'
_computing_structure_solution 'ShelXT (Sheldrick, 2015)'
_diffrn_ambient_temperature 100
_diffrn_detector CCD
_diffrn_detector_area_resol_mean 28.5714
_diffrn_detector_type 'Rigaku Saturn724+'
_diffrn_measured_fraction_theta_full 1.000
_diffrn_measured_fraction_theta_max 0.998
_diffrn_measurement_device 'AFC12 (Right): Kappa 3 circle'
_diffrn_measurement_device_type 'Rigaku Saturn724+ (2x2 bin mode)'
_diffrn_measurement_method 'profile data from \w-scans'
_diffrn_measurement_specimen_support 'Mitegen 50um'
_diffrn_radiation_collimation 0.3
_diffrn_radiation_monochromator Confocal
_diffrn_radiation_probe x-ray
_diffrn_radiation_type MoK\a
_diffrn_radiation_wavelength 0.71073
_diffrn_reflns_av_R_equivalents 0.0488
_diffrn_reflns_av_unetI/netI 0.0437
_diffrn_reflns_Laue_measured_fraction_full 1.000
_diffrn_reflns_Laue_measured_fraction_max 0.998
_diffrn_reflns_limit_h_max 23
_diffrn_reflns_limit_h_min -23
_diffrn_reflns_limit_k_max 8
_diffrn_reflns_limit_k_min -12
_diffrn_reflns_limit_l_max 33
_diffrn_reflns_limit_l_min -34
_diffrn_reflns_number 23878
_diffrn_reflns_point_group_measured_fraction_full 1.000
_diffrn_reflns_point_group_measured_fraction_max 0.998
_diffrn_reflns_theta_full 25.242
_diffrn_reflns_theta_max 26.446
_diffrn_reflns_theta_min 1.487
_diffrn_source 'Rotating Anode'
_diffrn_source_current 24.0
_diffrn_source_power 1.2
_diffrn_source_target Mo
_diffrn_source_type 'Rotating Anode'
_diffrn_source_voltage 50.0
_diffrn_standards_number 0
_exptl_absorpt_coefficient_mu 0.120
_exptl_absorpt_correction_T_max 0.7454
_exptl_absorpt_correction_T_min 0.4737
_exptl_absorpt_correction_type multi-scan
_exptl_absorpt_process_details
;
SADABS-2014/5 (Bruker,2014/5) was used for absorption correction.
wR2(int) was 0.0956 before and 0.0675 after correction.
The Ratio of minimum to maximum transmission is 0.6355.
The \l/2 correction factor is 0.00150.
;
_exptl_crystal_colour colourless
_exptl_crystal_colour_primary colourless
_exptl_crystal_density_diffrn 1.437
_exptl_crystal_description block
_exptl_crystal_F_000 2272
_exptl_crystal_size_max 0.188
_exptl_crystal_size_mid 0.101
_exptl_crystal_size_min 0.079
_refine_diff_density_max 0.651
_refine_diff_density_min -0.317
_refine_diff_density_rms 0.072
_refine_ls_extinction_method none
_refine_ls_goodness_of_fit_ref 1.036
_refine_ls_hydrogen_treatment mixed
_refine_ls_matrix_type full
_refine_ls_number_parameters 373
_refine_ls_number_reflns 5145
_refine_ls_number_restraints 3
_refine_ls_restrained_S_all 1.039
_refine_ls_R_factor_all 0.0687
_refine_ls_R_factor_gt 0.0564
_refine_ls_shift/su_max 0.001
_refine_ls_shift/su_mean 0.000
_refine_ls_structure_factor_coef Fsqd
_refine_ls_weighting_details 'w=1/[\s^2^(Fo^2^)+(0.0939P)^2^+4.7971P] where P=(Fo^2^+2Fc^2^)/3'
_refine_ls_weighting_scheme calc
_refine_ls_wR_factor_gt 0.1501
_refine_ls_wR_factor_ref 0.1624
_reflns_Friedel_coverage 0.000
_reflns_number_gt 4122
_reflns_number_total 5145
_reflns_threshold_expression 'I > 2\s(I)'
_cod_data_source_file c9sc02832c2.cif
_cod_data_source_block pc_ht_1_i418_100k
_cod_depositor_comments
;

2022-11-30
Z value and formula fixed to values more according to usual
chemical conventions.                 miguel
;
_cod_original_formula_sum 'C24 H28 O14'
_cod_original_formula_weight 540.46
_cod_original_formula_moiety '2(C9 H6 O6), 2(C3 H8 O)'
_cod_original_formula_units_Z 8
_cod_original_cell_volume 4998.0(8)
_cod_database_code 1555275
_shelx_shelxl_version_number 2014/7
_shelx_space_group_comment
;
The symmetry employed for this shelxl refinement is uniquely defined
by the following loop, which should always be used as a source of
symmetry information in preference to the above space-group names.
They are only intended as comments.
;
_shelx_estimated_absorpt_t_max 0.991
_shelx_estimated_absorpt_t_min 0.978
_olex2_refinement_description
;
1. Fixed Uiso
 At 1.2 times of:
  All C(H) groups
 At 1.5 times of:
  All H(H) groups, All C(H,H,H) groups, All O(H) groups
2. Restrained distances
 O1-H1 = O11-H11
 0.82 with sigma of 0.02
 H11-C17
 1.85 with sigma of 0.02
3. Others
 Fixed Sof: H5(0.5) H6(0.5) H7(0.5) H8(0.5)
4.a Ternary CH refined with riding coordinates:
 C20(H20), C23(H23)
4.b Aromatic/amide H refined with riding coordinates:
 C2(H2), C4(H4), C6(H6A), C11(H11A), C13(H13), C15(H15)
4.c Idealised Me refined as rotating group:
 C19(H19A,H19B,H19C), C21(H21A,H21B,H21C), C22(H22A,H22B,H22C), C24(H24A,H24B,
 H24C)
4.d Idealised tetrahedral OH refined as rotating group:
 O5(H5), O6(H6), O7(H7), O8(H8)
;
_olex2_submission_special_instructions 'No special instructions were received'

loop_
_space_group_symop_operation_xyz
'x, y, z'
'-x, y, -z+1/2'
'x+1/2, y+1/2, z'
'-x+1/2, y+1/2, -z+1/2'
'-x, -y, -z'
'x, -y, z-1/2'
'-x+1/2, -y+1/2, -z'
'x+1/2, -y+1/2, z-1/2'

loop_
_atom_site_label
_atom_site_type_symbol
_atom_site_fract_x
_atom_site_fract_y
_atom_site_fract_z
_atom_site_U_iso_or_equiv
_atom_site_adp_type
_atom_site_occupancy
_atom_site_site_symmetry_order
_atom_site_calc_flag
_atom_site_refinement_flags_posn
_atom_site_refinement_flags_occupancy
_atom_site_disorder_assembly
_atom_site_disorder_group
O1 O 0.69648(8) 0.36151(14) 0.55617(5) 0.0267(3) Uani 1 1 d D . . .
O2 O 0.71555(8) 0.44888(14) 0.63107(5) 0.0262(3) Uani 1 1 d . . . .
O3 O 0.71761(7) 0.96892(14) 0.64556(5) 0.0231(3) Uani 1 1 d . . . .
O4 O 0.69764(8) 1.09830(14) 0.57887(5) 0.0267(3) Uani 1 1 d . . . .
O5 O 0.63354(7) 0.87680(14) 0.42412(4) 0.0230(3) Uani 1 1 d . . . .
H5 H 0.6264 0.8704 0.3939 0.034 Uiso 0.5 1 calc GR P A 1
O6 O 0.63714(7) 0.64380(14) 0.41790(5) 0.0249(3) Uani 1 1 d . . . .
H6 H 0.6269 0.6627 0.3887 0.037 Uiso 0.5 1 calc GR P B 2
C1 C 0.68848(9) 0.60339(19) 0.56528(6) 0.0174(4) Uani 1 1 d . . . .
C2 C 0.66979(9) 0.61385(19) 0.51612(6) 0.0177(4) Uani 1 1 d . . . .
H2 H 0.6643 0.5321 0.4969 0.021 Uiso 1 1 calc R . . .
C3 C 0.65911(9) 0.74486(19) 0.49505(6) 0.0171(4) Uani 1 1 d . . . .
C4 C 0.66828(9) 0.86457(19) 0.52286(6) 0.0173(4) Uani 1 1 d . . . .
H4 H 0.6613 0.9537 0.5085 0.021 Uiso 1 1 calc R . . .
C5 C 0.68773(9) 0.85356(19) 0.57194(6) 0.0174(4) Uani 1 1 d . . . .
C6 C 0.69699(9) 0.72309(19) 0.59357(6) 0.0178(4) Uani 1 1 d . . . .
H6A H 0.7090 0.7159 0.6272 0.021 Uiso 1 1 calc R . . .
C7 C 0.70166(9) 0.46362(19) 0.58799(6) 0.0177(4) Uani 1 1 d . . . .
C8 C 0.64173(9) 0.75493(19) 0.44223(6) 0.0166(4) Uani 1 1 d . . . .
C9 C 0.70145(9) 0.9855(2) 0.59939(6) 0.0189(4) Uani 1 1 d . . . .
O7 O 0.61573(7) 1.34422(14) 0.82386(5) 0.0239(3) Uani 1 1 d . . . .
H7 H 0.6200 1.3376 0.8543 0.036 Uiso 0.5 1 calc GR P C 2
O8 O 0.61683(7) 1.11103(14) 0.82912(4) 0.0218(3) Uani 1 1 d . . . .
H8 H 0.6246 1.1295 0.8587 0.033 Uiso 0.5 1 calc GR P D 1
O9 O 0.55576(8) 0.83243(14) 0.68981(5) 0.0284(3) Uani 1 1 d . . . .
O10 O 0.53336(7) 0.92163(14) 0.61570(5) 0.0248(3) Uani 1 1 d . . . .
O11 O 0.53088(8) 1.44126(14) 0.60270(5) 0.0252(3) Uani 1 1 d D . . .
O12 O 0.54648(8) 1.56819(14) 0.67016(5) 0.0264(3) Uani 1 1 d . . . .
C10 C 0.59063(9) 1.21422(19) 0.75269(6) 0.0162(4) Uani 1 1 d . . . .
C11 C 0.57868(9) 1.33437(18) 0.72549(6) 0.0165(4) Uani 1 1 d . . . .
H11A H 0.5836 1.4232 0.7404 0.020 Uiso 1 1 calc R . . .
C12 C 0.55949(9) 1.32448(19) 0.67633(6) 0.0172(4) Uani 1 1 d . . . .
C13 C 0.55156(9) 1.19518(19) 0.65422(6) 0.0169(4) Uani 1 1 d . . . .
H13 H 0.5393 1.1889 0.6206 0.020 Uiso 1 1 calc R . . .
C14 C 0.56178(9) 1.07457(19) 0.68186(6) 0.0170(4) Uani 1 1 d . . . .
C15 C 0.58206(9) 1.08374(18) 0.73074(6) 0.0157(4) Uani 1 1 d . . . .
H15 H 0.5901 1.0013 0.7492 0.019 Uiso 1 1 calc R . . .
C16 C 0.60917(9) 1.22306(18) 0.80543(6) 0.0160(4) Uani 1 1 d . . . .
C17 C 0.54518(9) 1.45685(18) 0.64924(6) 0.0184(4) Uani 1 1 d D . . .
C18 C 0.54894(9) 0.93554(19) 0.65871(6) 0.0185(4) Uani 1 1 d . . . .
O13 O 0.75891(7) 0.70756(14) 0.81418(5) 0.0236(3) Uani 1 1 d . . . .
C19 C 0.63194(11) 0.7285(2) 0.80337(7) 0.0286(5) Uani 1 1 d . . . .
H19A H 0.6247 0.6397 0.8203 0.043 Uiso 1 1 calc GR . . .
H19B H 0.5947 0.7417 0.7788 0.043 Uiso 1 1 calc GR . . .
H19C H 0.6306 0.8049 0.8271 0.043 Uiso 1 1 calc GR . . .
C20 C 0.70270(10) 0.7270(2) 0.77855(6) 0.0222(4) Uani 1 1 d . . . .
H20 H 0.7097 0.8183 0.7617 0.027 Uiso 1 1 calc R . . .
C21 C 0.70957(11) 0.6120(2) 0.74193(7) 0.0289(5) Uani 1 1 d . . . .
H21A H 0.7562 0.6159 0.7271 0.043 Uiso 1 1 calc GR . . .
H21B H 0.6734 0.6227 0.7165 0.043 Uiso 1 1 calc GR . . .
H21C H 0.7035 0.5220 0.7583 0.043 Uiso 1 1 calc GR . . .
O14 O 0.50478(7) 0.67657(14) 0.56196(5) 0.0255(3) Uani 1 1 d . . . .
C22 C 0.46024(11) 0.8183(2) 0.49502(7) 0.0332(5) Uani 1 1 d . . . .
H22A H 0.4668 0.9041 0.5139 0.050 Uiso 1 1 calc GR . . .
H22B H 0.4205 0.8298 0.4723 0.050 Uiso 1 1 calc GR . . .
H22C H 0.5030 0.7985 0.4766 0.050 Uiso 1 1 calc GR . . .
C23 C 0.44554(10) 0.6992(2) 0.52922(6) 0.0231(4) Uani 1 1 d . . . .
H23 H 0.4388 0.6131 0.5092 0.028 Uiso 1 1 calc R . . .
C24 C 0.37896(11) 0.7241(2) 0.55774(7) 0.0313(5) Uani 1 1 d . . . .
H24A H 0.3716 0.6467 0.5805 0.047 Uiso 1 1 calc GR . . .
H24B H 0.3388 0.7304 0.5351 0.047 Uiso 1 1 calc GR . . .
H24C H 0.3833 0.8113 0.5761 0.047 Uiso 1 1 calc GR . . .
H14 H 0.5145(9) 0.766(2) 0.5742(6) 0.003(4) Uiso 1 1 d . . . .
H3 H 0.7268(15) 1.052(3) 0.6574(10) 0.054(8) Uiso 1 1 d . . . .
H13A H 0.7657(16) 0.784(3) 0.8298(11) 0.057(9) Uiso 1 1 d . . . .
H9 H 0.547(2) 0.744(4) 0.6802(13) 0.085 Uiso 1 1 d R . . .
H1 H 0.7013(16) 0.279(2) 0.5683(10) 0.051(8) Uiso 1 1 d D . . .
H11 H 0.5194(17) 1.526(2) 0.5908(8) 0.077 Uiso 1 1 d DR . . .

loop_
_atom_site_aniso_label
_atom_site_aniso_U_11
_atom_site_aniso_U_22
_atom_site_aniso_U_33
_atom_site_aniso_U_23
_atom_site_aniso_U_13
_atom_site_aniso_U_12
O1 0.0452(9) 0.0133(7) 0.0215(7) 0.0005(5) -0.0048(6) 0.0013(6)
O2 0.0410(8) 0.0181(7) 0.0194(7) 0.0028(5) -0.0052(6) 0.0019(6)
O3 0.0338(8) 0.0172(7) 0.0182(6) -0.0014(5) -0.0036(5) 0.0006(6)
O4 0.0402(8) 0.0143(7) 0.0256(7) -0.0001(5) -0.0059(6) -0.0010(6)
O5 0.0307(7) 0.0214(7) 0.0167(6) 0.0052(5) -0.0041(5) 0.0022(6)
O6 0.0308(8) 0.0235(7) 0.0201(6) -0.0013(5) -0.0060(6) -0.0006(6)
C1 0.0170(9) 0.0164(9) 0.0189(8) 0.0022(7) 0.0011(6) 0.0003(7)
C2 0.0158(9) 0.0184(9) 0.0189(8) 0.0008(7) 0.0003(6) -0.0005(7)
C3 0.0156(9) 0.0194(9) 0.0164(8) 0.0019(7) -0.0014(7) -0.0002(7)
C4 0.0155(9) 0.0188(9) 0.0175(8) 0.0014(7) 0.0010(6) 0.0012(7)
C5 0.0177(9) 0.0162(9) 0.0183(8) 0.0002(7) 0.0000(7) -0.0002(7)
C6 0.0169(9) 0.0196(9) 0.0171(8) 0.0016(7) 0.0013(7) 0.0007(7)
C7 0.0186(9) 0.0160(9) 0.0184(8) 0.0004(7) 0.0001(7) -0.0007(7)
C8 0.0136(9) 0.0187(9) 0.0175(8) 0.0022(7) -0.0004(6) -0.0001(7)
C9 0.0194(9) 0.0199(9) 0.0173(8) 0.0002(7) -0.0005(7) 0.0023(7)
O7 0.0323(8) 0.0176(7) 0.0215(6) -0.0053(5) -0.0067(6) -0.0017(5)
O8 0.0296(7) 0.0197(7) 0.0160(6) 0.0028(5) -0.0040(5) 0.0016(5)
O9 0.0492(9) 0.0122(7) 0.0235(7) -0.0011(5) -0.0072(6) -0.0036(6)
O10 0.0363(8) 0.0174(7) 0.0208(6) -0.0029(5) -0.0042(5) -0.0005(6)
O11 0.0394(8) 0.0155(7) 0.0205(7) 0.0016(5) -0.0053(6) 0.0024(6)
O12 0.0406(8) 0.0116(7) 0.0268(7) 0.0001(5) -0.0067(6) 0.0009(6)
C10 0.0150(9) 0.0174(9) 0.0162(8) 0.0004(7) -0.0009(6) -0.0009(7)
C11 0.0168(9) 0.0128(8) 0.0198(8) 0.0001(6) 0.0000(6) -0.0015(7)
C12 0.0157(8) 0.0159(9) 0.0202(8) 0.0043(7) 0.0007(7) 0.0010(7)
C13 0.0183(9) 0.0158(9) 0.0166(8) 0.0010(7) 0.0003(7) 0.0001(7)
C14 0.0172(9) 0.0157(9) 0.0181(8) -0.0015(7) 0.0004(6) -0.0001(7)
C15 0.0160(9) 0.0136(8) 0.0175(8) 0.0013(6) 0.0005(6) 0.0003(6)
C16 0.0155(9) 0.0150(9) 0.0174(8) 0.0010(6) -0.0011(6) -0.0008(6)
C17 0.0194(9) 0.0132(9) 0.0226(8) 0.0019(7) -0.0004(7) -0.0005(7)
C18 0.0175(9) 0.0162(9) 0.0217(9) -0.0040(7) 0.0008(7) -0.0006(7)
O13 0.0319(8) 0.0168(7) 0.0220(7) -0.0010(5) -0.0082(6) -0.0003(6)
C19 0.0322(12) 0.0274(11) 0.0261(10) -0.0018(8) -0.0007(8) 0.0079(9)
C20 0.0303(11) 0.0181(9) 0.0182(8) 0.0018(7) -0.0057(7) -0.0016(8)
C21 0.0274(11) 0.0334(12) 0.0258(10) -0.0076(8) 0.0009(8) -0.0035(9)
O14 0.0358(8) 0.0150(7) 0.0255(7) 0.0011(5) -0.0099(6) 0.0010(6)
C22 0.0292(11) 0.0416(13) 0.0286(10) 0.0109(9) -0.0013(8) -0.0015(10)
C23 0.0291(10) 0.0229(10) 0.0172(8) -0.0005(7) -0.0061(7) 0.0006(8)
C24 0.0319(12) 0.0340(12) 0.0280(10) -0.0027(9) 0.0015(8) -0.0018(9)

loop_
_atom_type_symbol
_atom_type_description
_atom_type_scat_dispersion_real
_atom_type_scat_dispersion_imag
_atom_type_scat_source
C C 0.0033 0.0016 'International Tables Vol C Tables 4.2.6.8 and 6.1.1.4'
H H 0.0000 0.0000 'International Tables Vol C Tables 4.2.6.8 and 6.1.1.4'
O O 0.0106 0.0060 'International Tables Vol C Tables 4.2.6.8 and 6.1.1.4'

loop_
_geom_angle_atom_site_label_1
_geom_angle_atom_site_label_2
_geom_angle_atom_site_label_3
_geom_angle
C7 O1 H1 115(2)
C9 O3 H3 107.0(19)
C8 O5 H5 109.5
C8 O6 H6 109.5
C2 C1 C6 120.31(17)
C2 C1 C7 120.38(16)
C6 C1 C7 119.29(15)
C1 C2 H2 120.0
C1 C2 C3 119.90(16)
C3 C2 H2 120.0
C2 C3 C8 119.41(16)
C4 C3 C2 120.10(16)
C4 C3 C8 120.41(16)
C3 C4 H4 120.1
C3 C4 C5 119.76(17)
C5 C4 H4 120.1
C4 C5 C6 120.55(16)
C4 C5 C9 117.64(16)
C6 C5 C9 121.75(15)
C1 C6 C5 119.35(16)
C1 C6 H6A 120.3
C5 C6 H6A 120.3
O1 C7 C1 112.41(15)
O2 C7 O1 124.83(17)
O2 C7 C1 122.76(16)
O5 C8 C3 117.55(16)
O6 C8 O5 124.17(16)
O6 C8 C3 118.28(16)
O3 C9 C5 114.92(16)
O4 C9 O3 124.38(17)
O4 C9 C5 120.70(16)
C16 O7 H7 109.5
C16 O8 H8 109.5
C18 O9 H9 120(2)
C17 O11 H11 107.2(16)
C11 C10 C15 119.68(15)
C11 C10 C16 120.62(16)
C15 C10 C16 119.64(15)
C10 C11 H11A 120.0
C10 C11 C12 120.03(16)
C12 C11 H11A 120.0
C11 C12 C17 117.76(16)
C13 C12 C11 120.53(16)
C13 C12 C17 121.67(15)
C12 C13 H13 120.3
C12 C13 C14 119.42(16)
C14 C13 H13 120.3
C13 C14 C18 119.27(15)
C15 C14 C13 120.31(16)
C15 C14 C18 120.40(16)
C10 C15 H15 120.0
C14 C15 C10 119.99(16)
C14 C15 H15 120.0
O7 C16 C10 117.31(15)
O8 C16 O7 124.30(15)
O8 C16 C10 118.39(15)
O11 C17 C12 114.89(15)
O12 C17 O11 124.31(16)
O12 C17 C12 120.79(16)
O9 C18 C14 112.55(15)
O10 C18 O9 124.49(17)
O10 C18 C14 122.96(17)
C20 O13 H13A 109(2)
H19A C19 H19B 109.5
H19A C19 H19C 109.5
H19B C19 H19C 109.5
C20 C19 H19A 109.5
C20 C19 H19B 109.5
C20 C19 H19C 109.5
O13 C20 C19 110.55(15)
O13 C20 H20 108.8
O13 C20 C21 106.64(15)
C19 C20 H20 108.8
C21 C20 C19 113.01(16)
C21 C20 H20 108.8
C20 C21 H21A 109.5
C20 C21 H21B 109.5
C20 C21 H21C 109.5
H21A C21 H21B 109.5
H21A C21 H21C 109.5
H21B C21 H21C 109.5
C23 O14 H14 103.4(11)
H22A C22 H22B 109.5
H22A C22 H22C 109.5
H22B C22 H22C 109.5
C23 C22 H22A 109.5
C23 C22 H22B 109.5
C23 C22 H22C 109.5
O14 C23 C22 110.53(16)
O14 C23 H23 108.1
O14 C23 C24 110.71(15)
C22 C23 H23 108.1
C22 C23 C24 111.24(17)
C24 C23 H23 108.1
C23 C24 H24A 109.5
C23 C24 H24B 109.5
C23 C24 H24C 109.5
H24A C24 H24B 109.5
H24A C24 H24C 109.5
H24B C24 H24C 109.5

loop_
_geom_bond_atom_site_label_1
_geom_bond_atom_site_label_2
_geom_bond_distance
O1 C7 1.315(2)
O1 H1 0.859(17)
O2 C7 1.214(2)
O3 C9 1.308(2)
O3 H3 0.88(3)
O4 C9 1.222(2)
O5 H5 0.8400
O5 C8 1.280(2)
O6 H6 0.8400
O6 C8 1.260(2)
C1 C2 1.393(2)
C1 C6 1.394(3)
C1 C7 1.499(2)
C2 H2 0.9500
C2 C3 1.398(3)
C3 C4 1.389(3)
C3 C8 1.484(2)
C4 H4 0.9500
C4 C5 1.394(2)
C5 C6 1.396(3)
C5 C9 1.495(2)
C6 H6A 0.9500
O7 H7 0.8400
O7 C16 1.274(2)
O8 H8 0.8400
O8 C16 1.264(2)
O9 C18 1.311(2)
O9 H9 0.90(4)
O10 C18 1.219(2)
O11 C17 1.309(2)
O11 H11 0.901(17)
O12 C17 1.213(2)
C10 C11 1.391(2)
C10 C15 1.398(2)
C10 C16 1.486(2)
C11 H11A 0.9500
C11 C12 1.394(2)
C12 C13 1.389(2)
C12 C17 1.495(2)
C13 H13 0.9500
C13 C14 1.396(2)
C14 C15 1.392(2)
C14 C18 1.497(2)
C15 H15 0.9500
O13 C20 1.452(2)
O13 H13A 0.86(3)
C19 H19A 0.9800
C19 H19B 0.9800
C19 H19C 0.9800
C19 C20 1.513(3)
C20 H20 1.0000
C20 C21 1.499(3)
C21 H21A 0.9800
C21 H21B 0.9800
C21 H21C 0.9800
O14 C23 1.449(2)
O14 H14 0.940(19)
C22 H22A 0.9800
C22 H22B 0.9800
C22 H22C 0.9800
C22 C23 1.506(3)
C23 H23 1.0000
C23 C24 1.513(3)
C24 H24A 0.9800
C24 H24B 0.9800
C24 H24C 0.9800

loop_
_geom_hbond_atom_site_label_D
_geom_hbond_atom_site_label_H
_geom_hbond_atom_site_label_A
_geom_hbond_distance_DH
_geom_hbond_distance_HA
_geom_hbond_distance_DA
_geom_hbond_angle_DHA
_geom_hbond_site_symmetry_A
O5 H5 O8 0.84 1.79 2.6202(18) 169.5 6_575
O6 H6 O7 0.84 1.79 2.6056(18) 163.8 6_575
O7 H7 O6 0.84 1.78 2.6056(18) 168.8 6_576
O8 H8 O5 0.84 1.80 2.6202(19) 165.1 6_576
O14 H14 O10 0.940(19) 1.909(19) 2.8251(19) 164.2(16) .
O3 H3 O13 0.88(3) 1.70(3) 2.5795(19) 174(3) 4_656
O13 H13A O2 0.86(3) 1.94(3) 2.7993(19) 176(3) 4_656
O9 H9 O12 0.90(4) 1.71(4) 2.5989(19) 167(4) 1_545
O1 H1 O4 0.859(17) 1.765(19) 2.6023(19) 164(3) 1_545
O11 H11 O14 0.901(17) 1.671(16) 2.5658(18) 172(3) 1_565
